data_7714634
loop_
_publ_author_name
'Sumithaa, Chezhiyan'
'Gajda-Morszewski, Przemyslaw'
'Ishaniya, Wickneswaran'
'Khamrang, Themmila'
'Velusamy, Marappan'
'Bhuvanesh, Nattamai'
'Brindell, Malgorzata'
'Mazuryk, Olga'
'Ganeshpandian, Mani'

_publ_section_title
;
 Design of an anticancer organoruthenium complex as the guest and
 polydiacetylene-coated fluorogenic nanocarrier as the host: engineering
 nanocarrier using ene-yne conjugation for sustained guest release,
 enhanced anticancer activity and reduced <i>in vivo</i> toxicity.
;
_journal_issue 3
_journal_name_full 'Dalton transactions (Cambridge, England : 2003)'
_journal_page_first 966
_journal_page_last 985
_journal_paper_doi 10.1039/d3dt03358a
_journal_volume 53
_journal_year 2024
_chemical_formula_moiety 'C38 H31 Cl N3 Ru, F6 P'
_chemical_formula_sum 'C38 H31 Cl F6 N3 P Ru'
_chemical_formula_weight 811.15
_space_group_crystal_system monoclinic
_space_group_IT_number 14
_space_group_name_Hall '-P 2yn'
_space_group_name_H-M_alt 'P 1 21/n 1'
_atom_sites_solution_hydrogens geom
_atom_sites_solution_primary dual
_audit_creation_date 2022-12-02
_audit_creation_method
;
Olex2 1.5
(compiled 2022.04.07 svn.rca3783a0 for OlexSys, GUI svn.r6498)
;
_audit_update_record
;
2023-07-17 deposited with the CCDC.	2023-11-20 downloaded from the CCDC.
;
_cell_angle_alpha 90
_cell_angle_beta 92.9090(10)
_cell_angle_gamma 90
_cell_formula_units_Z 8
_cell_length_a 12.7869(4)
_cell_length_b 20.9827(6)
_cell_length_c 26.1382(9)
_cell_measurement_reflns_used 9890
_cell_measurement_temperature 120.00
_cell_measurement_theta_max 27.375
_cell_measurement_theta_min 2.490
_cell_volume 7003.9(4)
_computing_cell_refinement 'SAINT V8.40B (Bruker, 2016)'
_computing_data_collection 'APEX 3 (Bruker, 2018)'
_computing_data_reduction 'SAINT V8.40B (Bruker, 2016)'
_computing_molecular_graphics 'Olex2 1.5 (Dolomanov et al., 2009)'
_computing_publication_material 'Olex2 1.5 (Dolomanov et al., 2009)'
_computing_structure_refinement 'XL  (Sheldrick, 2008)'
_computing_structure_solution 'SHELXT 2018/2 (Sheldrick, 2018)'
_diffrn_ambient_temperature 120.00
_diffrn_measured_fraction_theta_full 0.999
_diffrn_measured_fraction_theta_max 0.999
_diffrn_measurement_device_type 'Bruker Quest (PHOTON III)'
_diffrn_measurement_method '\f and \w scans'
_diffrn_radiation_type MoK\a
_diffrn_radiation_wavelength 0.71073
_diffrn_reflns_av_R_equivalents 0.0797
_diffrn_reflns_av_unetI/netI 0.0474
_diffrn_reflns_Laue_measured_fraction_full 0.999
_diffrn_reflns_Laue_measured_fraction_max 0.999
_diffrn_reflns_limit_h_max 15
_diffrn_reflns_limit_h_min -15
_diffrn_reflns_limit_k_max 24
_diffrn_reflns_limit_k_min -24
_diffrn_reflns_limit_l_max 31
_diffrn_reflns_limit_l_min -25
_diffrn_reflns_number 84159
_diffrn_reflns_point_group_measured_fraction_full 0.999
_diffrn_reflns_point_group_measured_fraction_max 0.999
_diffrn_reflns_theta_full 25.000
_diffrn_reflns_theta_max 25.000
_diffrn_reflns_theta_min 1.810
_diffrn_source 'Bruker QUEST Mo-IuS'
_diffrn_source_current 1.0
_diffrn_source_power 0.05
_diffrn_source_voltage 50.0
_exptl_absorpt_coefficient_mu 0.634
_exptl_absorpt_correction_T_max 0.7302
_exptl_absorpt_correction_T_min 0.6470
_exptl_absorpt_correction_type multi-scan
_exptl_absorpt_process_details
;
SADABS-2016/2 (Bruker,2016/2) was used for absorption correction.
wR2(int) was 0.1246 before and 0.0727 after correction.
The Ratio of minimum to maximum transmission is 0.8861.
The \l/2 correction factor is Not present.
;
_exptl_crystal_colour brown
_exptl_crystal_colour_primary brown
_exptl_crystal_density_diffrn 1.538
_exptl_crystal_description block
_exptl_crystal_F_000 3280
_exptl_crystal_size_max 0.105
_exptl_crystal_size_mid 0.051
_exptl_crystal_size_min 0.042
_refine_diff_density_max 0.947
_refine_diff_density_min -0.525
_refine_diff_density_rms 0.081
_refine_ls_extinction_method none
_refine_ls_goodness_of_fit_ref 1.041
_refine_ls_hydrogen_treatment constr
_refine_ls_matrix_type full
_refine_ls_number_parameters 1022
_refine_ls_number_reflns 12313
_refine_ls_number_restraints 744
_refine_ls_restrained_S_all 1.054
_refine_ls_R_factor_all 0.0545
_refine_ls_R_factor_gt 0.0429
_refine_ls_shift/su_max 0.001
_refine_ls_shift/su_mean 0.000
_refine_ls_structure_factor_coef Fsqd
_refine_ls_weighting_details 'w=1/[\s^2^(Fo^2^)+(0.0295P)^2^+15.0278P] where P=(Fo^2^+2Fc^2^)/3'
_refine_ls_weighting_scheme calc
_refine_ls_wR_factor_gt 0.0911
_refine_ls_wR_factor_ref 0.0999
_reflns_Friedel_coverage 0.000
_reflns_number_gt 10229
_reflns_number_total 12313
_reflns_threshold_expression 'I > 2\s(I)'
_cod_data_source_file d3dt03358a2.cif
_cod_data_source_block rupyr
_cod_depositor_comments 'Adding full bibliography for 7714632--7714634.cif.'
_cod_database_code 7714634
_shelx_shelxl_version_number 2018/3
_shelx_space_group_comment
;
The symmetry employed for this shelxl refinement is uniquely defined
by the following loop, which should always be used as a source of
symmetry information in preference to the above space-group names.
They are only intended as comments.
;
_shelx_estimated_absorpt_t_max 0.974
_shelx_estimated_absorpt_t_min 0.936
_olex2_refinement_description
;
1. Fixed Uiso
 At 1.2 times of:
  All C(H) groups
 At 1.5 times of:
  All C(H,H,H) groups
2. Restrained distances
 P8C-F9C \\sim P8D-F9D
 with sigma of 0.02
 F10C-F11C \\sim F10D-F11D
 with sigma of 0.04
 P8C-F10C \\sim P8D-F10D
 with sigma of 0.02
 F11C-F14C \\sim F11D-F14D
 with sigma of 0.04
 P8C-F11C \\sim P8D-F11D
 with sigma of 0.02
 P8C-F12C \\sim P8D-F12D
 with sigma of 0.02
 P8C-F13C \\sim P8D-F13D
 with sigma of 0.02
 P8C-F14C \\sim P8D-F14D
 with sigma of 0.02
 F12C-F14C \\sim F12D-F14D
 with sigma of 0.04
 F10C-F13C \\sim F10D-F13D
 with sigma of 0.04
 F11C-F12C \\sim F11D-F12D
 with sigma of 0.04
 F10C-F12C \\sim F10D-F12D
 with sigma of 0.04
 F10C-F14C \\sim F10D-F14D
 with sigma of 0.04
 F11C-F13C \\sim F11D-F13D
 with sigma of 0.04
 F12C-F13C \\sim F12D-F13D
 with sigma of 0.04
 F9C-F10C \\sim F9D-F10D
 with sigma of 0.04
 F9C-F11C \\sim F9D-F11D
 with sigma of 0.04
 F13C-F14C \\sim F13D-F14D
 with sigma of 0.04
 F9C-F12C \\sim F9D-F12D
 with sigma of 0.04
 F9C-F13C \\sim F9D-F13D
 with sigma of 0.04
 F9C-F14C \\sim F9D-F14D
 with sigma of 0.04
 P1C-F5C \\sim P1D-F5D
 with sigma of 0.02
 P1C-F6C \\sim P1D-F6D
 with sigma of 0.02
 F3C-F5C \\sim F3D-F5D
 with sigma of 0.04
 P1C-F2C \\sim P1D-F2D
 with sigma of 0.02
 F3C-F7C \\sim F3D-F7D
 with sigma of 0.04
 F4C-F6C \\sim F4D-F6D
 with sigma of 0.04
 F5C-F6C \\sim F5D-F6D
 with sigma of 0.04
 F6C-F7C \\sim F6D-F7D
 with sigma of 0.04
 P1C-F4C \\sim P1D-F4D
 with sigma of 0.02
 F3C-F6C \\sim F3D-F6D
 with sigma of 0.04
 F4C-F5C \\sim F4D-F5D
 with sigma of 0.04
 F4C-F7C \\sim F4D-F7D
 with sigma of 0.04
 P1C-F3C \\sim P1D-F3D
 with sigma of 0.02
 F5C-F7C \\sim F5D-F7D
 with sigma of 0.04
 F2C-F5C \\sim F2D-F5D
 with sigma of 0.04
 F2C-F6C \\sim F2D-F6D
 with sigma of 0.04
 F2C-F7C \\sim F2D-F7D
 with sigma of 0.04
 F3C-F4C \\sim F3D-F4D
 with sigma of 0.04
 P1C-F7C \\sim P1D-F7D
 with sigma of 0.02
 F2C-F3C \\sim F2D-F3D
 with sigma of 0.04
 F2C-F4C \\sim F2D-F4D
 with sigma of 0.04
3. Uiso/Uaniso restraints and constraints
P1C \\sim F2C \\sim F3C \\sim F4C \\sim F5C \\sim F6C \\sim F7C \\sim P8C \\sim
F9C \\sim F10C \\sim F11C \\sim F12C \\sim F13C \\sim F14C \\sim P1D \\sim F2D
\\sim F3D \\sim F4D \\sim F5D \\sim F6D \\sim F7D \\sim P8D \\sim F9D \\sim
F10D \\sim F11D \\sim F12D \\sim F13D \\sim F14D: within 2A with sigma of 0.01
and sigma for terminal atoms of 0.02 within 2A
Uanis(P8D) = Uanis(P8C)
Uanis(P1D) = Uanis(P1C)
4. Rigid body (RIGU) restrains
 P1C, F2C, F3C, F4C, F5C, F6C, F7C, P8C, F9C, F10C, F11C, F12C, F13C, F14C,
 P1D, F2D, F3D, F4D, F5D, F6D, F7D, P8D, F9D, F10D, F11D, F12D, F13D, F14D
 with sigma for 1-2 distances of 0.01 and sigma for 1-3 distances of 0.01
5. Others
 Sof(P1D)=Sof(F2D)=Sof(F3D)=Sof(F4D)=Sof(F5D)=Sof(F6D)=Sof(F7D)=Sof(P8D)=
 Sof(F9D)=Sof(F10D)=Sof(F11D)=Sof(F12D)=Sof(F13D)=Sof(F14D)=1-FVAR(1)
 Sof(P1C)=Sof(F2C)=Sof(F3C)=Sof(F4C)=Sof(F5C)=Sof(F6C)=Sof(F7C)=Sof(P8C)=
 Sof(F9C)=Sof(F10C)=Sof(F11C)=Sof(F12C)=Sof(F13C)=Sof(F14C)=FVAR(1)
6.a Ternary CH refined with riding coordinates:
 C35(H35), C35B(H35B)
6.b Aromatic/amide H refined with riding coordinates:
 C3(H3), C4(H4), C5(H5), C6(H6), C9(H9), C10(H10), C11(H11), C12(H12),
 C14(H14), C15(H15), C19(H19), C20(H20), C23(H23), C24(H24), C25(H25), C27(H27),
  C28(H28), C30(H30), C31(H31), C33(H33), C34(H34), C3B(H3B), C4B(H4B),
 C5B(H5B), C6B(H6B), C9B(H9B), C10B(H10B), C11B(H11B), C12B(H12B), C14B(H14B),
 C15B(H15B), C19B(H19B), C20B(H20B), C23B(H23B), C24B(H24B), C25B(H25B),
 C27B(H27B), C28B(H28B), C30B(H30B), C31B(H31B), C33B(H33B), C34B(H34B)
6.c Idealised Me refined as rotating group:
 C36(H36A,H36B,H36C), C37(H37A,H37B,H37C), C38(H38A,H38B,H38C), C36B(H36D,H36E,
 H36F), C37B(H37D,H37E,H37F), C38B(H38D,H38E,H38F)
;
_smtbx_masks_special_details
;
A solvent mask was calculated and 216 electrons were 
found in a volume of 624\%A^3^ in 1 void per unit cell. 
This is consistent with the presence of 
0.5[C3H7NO], 0.9[H2O] per Formula Unit 
which account for 232 electrons 
per unit cell.
;
_smtbx_masks_void_probe_radius 1.2
_smtbx_masks_void_truncation_radius 1.2
_olex2_submission_original_sample_id GPB_221130_Q_RuPyr
_olex2_submission_special_instructions 'No special instructions were received'

loop_
_space_group_symop_operation_xyz
'x, y, z'
'-x+1/2, y+1/2, -z+1/2'
'-x, -y, -z'
'x-1/2, -y-1/2, z-1/2'

loop_
_atom_site_label
_atom_site_type_symbol
_atom_site_fract_x
_atom_site_fract_y
_atom_site_fract_z
_atom_site_U_iso_or_equiv
_atom_site_adp_type
_atom_site_occupancy
_atom_site_site_symmetry_order
_atom_site_calc_flag
_atom_site_refinement_flags_posn
_atom_site_refinement_flags_adp
_atom_site_refinement_flags_occupancy
_atom_site_disorder_assembly
_atom_site_disorder_group
Ru1 Ru 0.51310(2) 0.46253(2) 0.21012(2) 0.02130(8) Uani 1 1 d . . . . .
Cl1 Cl 0.67650(7) 0.49490(4) 0.17762(4) 0.0277(2) Uani 1 1 d . . . . .
N1 N 0.4684(2) 0.44721(14) 0.13316(12) 0.0217(7) Uani 1 1 d . . . . .
N2 N 0.4313(2) 0.41854(13) 0.05331(11) 0.0200(6) Uani 1 1 d . . . . .
N3 N 0.4617(2) 0.55326(14) 0.18501(13) 0.0253(7) Uani 1 1 d . . . . .
C1 C 0.4284(3) 0.49992(16) 0.10701(15) 0.0222(8) Uani 1 1 d . . . . .
C2 C 0.4704(3) 0.39840(17) 0.10087(14) 0.0215(8) Uani 1 1 d . . . . .
C3 C 0.4227(3) 0.38556(18) 0.00756(15) 0.0256(8) Uani 1 1 d . . . . .
H3 H 0.442630 0.342000 0.006191 0.031 Uiso 1 1 calc R U . . .
C4 C 0.3859(3) 0.41567(19) -0.03496(16) 0.0296(9) Uani 1 1 d . . . . .
H4 H 0.378598 0.393039 -0.066420 0.035 Uiso 1 1 calc R U . . .
C5 C 0.3577(3) 0.48121(19) -0.03329(15) 0.0289(9) Uani 1 1 d . . . . .
H5 H 0.332246 0.501961 -0.063731 0.035 Uiso 1 1 calc R U . . .
C6 C 0.3667(3) 0.51433(19) 0.01109(15) 0.0267(9) Uani 1 1 d . . . . .
H6 H 0.348245 0.558160 0.011765 0.032 Uiso 1 1 calc R U . . .
C7 C 0.4042(3) 0.48304(17) 0.05689(15) 0.0230(8) Uani 1 1 d . . . . .
C8 C 0.4287(3) 0.55887(17) 0.13529(15) 0.0236(8) Uani 1 1 d . . . . .
C9 C 0.4022(3) 0.61788(17) 0.11431(17) 0.0301(9) Uani 1 1 d . . . . .
H9 H 0.380055 0.621220 0.079172 0.036 Uiso 1 1 calc R U . . .
C10 C 0.4082(3) 0.67138(19) 0.14459(18) 0.0352(10) Uani 1 1 d . . . . .
H10 H 0.389911 0.711918 0.130659 0.042 Uiso 1 1 calc R U . . .
C11 C 0.4413(3) 0.66557(19) 0.19575(18) 0.0376(11) Uani 1 1 d . . . . .
H11 H 0.445841 0.701941 0.217392 0.045 Uiso 1 1 calc R U . . .
C12 C 0.4676(3) 0.60599(18) 0.21457(17) 0.0323(9) Uani 1 1 d . . . . .
H12 H 0.490596 0.601922 0.249547 0.039 Uiso 1 1 calc R U . . .
C13 C 0.5185(3) 0.33544(17) 0.11053(14) 0.0209(8) Uani 1 1 d . . . . .
C14 C 0.6238(3) 0.33315(17) 0.12731(14) 0.0226(8) Uani 1 1 d . . . . .
H14 H 0.661474 0.371736 0.133066 0.027 Uiso 1 1 calc R U . . .
C15 C 0.6742(3) 0.27541(17) 0.13567(14) 0.0226(8) Uani 1 1 d . . . . .
H15 H 0.745535 0.274839 0.147676 0.027 Uiso 1 1 calc R U . . .
C16 C 0.6216(3) 0.21836(17) 0.12671(14) 0.0226(8) Uani 1 1 d . . . . .
C17 C 0.5142(3) 0.21932(16) 0.10901(13) 0.0194(8) Uani 1 1 d . . . . .
C18 C 0.4617(3) 0.27874(16) 0.10187(14) 0.0201(8) Uani 1 1 d . . . . .
C19 C 0.6724(3) 0.15698(18) 0.13352(14) 0.0266(9) Uani 1 1 d . . . . .
H19 H 0.743427 0.155325 0.146007 0.032 Uiso 1 1 calc R U . . .
C20 C 0.6216(3) 0.10288(18) 0.12265(15) 0.0292(9) Uani 1 1 d . . . . .
H20 H 0.657947 0.063621 0.127081 0.035 Uiso 1 1 calc R U . . .
C21 C 0.5142(3) 0.10189(18) 0.10453(15) 0.0273(9) Uani 1 1 d . . . . .
C22 C 0.4608(3) 0.16095(16) 0.09874(14) 0.0214(8) Uani 1 1 d . . . . .
C23 C 0.4611(3) 0.04593(18) 0.09149(16) 0.0341(10) Uani 1 1 d . . . . .
H23 H 0.496734 0.006277 0.094453 0.041 Uiso 1 1 calc R U . . .
C24 C 0.3573(3) 0.04722(19) 0.07429(17) 0.0360(10) Uani 1 1 d . . . . .
H24 H 0.322540 0.008435 0.065494 0.043 Uiso 1 1 calc R U . . .
C25 C 0.3036(3) 0.10378(18) 0.06971(16) 0.0312(9) Uani 1 1 d . . . . .
H25 H 0.231641 0.103582 0.058673 0.037 Uiso 1 1 calc R U . . .
C26 C 0.3537(3) 0.16155(17) 0.08112(14) 0.0235(8) Uani 1 1 d . . . . .
C27 C 0.3015(3) 0.22158(17) 0.07610(14) 0.0232(8) Uani 1 1 d . . . . .
H27 H 0.229308 0.222409 0.065659 0.028 Uiso 1 1 calc R U . . .
C28 C 0.3519(3) 0.27732(17) 0.08576(14) 0.0238(8) Uani 1 1 d . . . . .
H28 H 0.314455 0.316252 0.081879 0.029 Uiso 1 1 calc R U . . .
C29 C 0.4045(3) 0.39162(18) 0.24046(14) 0.0251(8) Uani 1 1 d . . . . .
C30 C 0.3956(3) 0.44940(18) 0.26690(14) 0.0275(9) Uani 1 1 d . . . . .
H30 H 0.328918 0.468981 0.268730 0.033 Uiso 1 1 calc R U . . .
C31 C 0.4851(3) 0.47893(18) 0.29096(14) 0.0274(9) Uani 1 1 d . . . . .
H31 H 0.476359 0.517619 0.309134 0.033 Uiso 1 1 calc R U . . .
C32 C 0.5858(3) 0.45312(19) 0.28886(15) 0.0296(9) Uani 1 1 d . . . . .
C33 C 0.5945(3) 0.39508(18) 0.26176(15) 0.0289(9) Uani 1 1 d . . . . .
H33 H 0.661760 0.376417 0.259266 0.035 Uiso 1 1 calc R U . . .
C34 C 0.5082(3) 0.36459(17) 0.23874(15) 0.0270(9) Uani 1 1 d . . . . .
H34 H 0.517329 0.325253 0.221545 0.032 Uiso 1 1 calc R U . . .
C35 C 0.3125(3) 0.35787(19) 0.21457(16) 0.0312(9) Uani 1 1 d . . . . .
H35 H 0.338179 0.332288 0.185470 0.037 Uiso 1 1 calc R U . . .
C36 C 0.2274(4) 0.4006(2) 0.1942(2) 0.0612(16) Uani 1 1 d . . . . .
H36A H 0.198431 0.424266 0.222559 0.092 Uiso 1 1 calc R U . . .
H36B H 0.172020 0.375032 0.176959 0.092 Uiso 1 1 calc R U . . .
H36C H 0.255709 0.430613 0.169764 0.092 Uiso 1 1 calc R U . . .
C37 C 0.2664(4) 0.3117(2) 0.2533(2) 0.0537(14) Uani 1 1 d . . . . .
H37A H 0.231677 0.336140 0.279571 0.081 Uiso 1 1 calc R U . . .
H37B H 0.322813 0.286050 0.269623 0.081 Uiso 1 1 calc R U . . .
H37C H 0.215354 0.283586 0.235518 0.081 Uiso 1 1 calc R U . . .
C38 C 0.6805(3) 0.4869(2) 0.31135(17) 0.0387(10) Uani 1 1 d . . . . .
H38A H 0.737567 0.483526 0.287850 0.058 Uiso 1 1 calc R U . . .
H38B H 0.702159 0.467323 0.344244 0.058 Uiso 1 1 calc R U . . .
H38C H 0.663726 0.531897 0.316664 0.058 Uiso 1 1 calc R U . . .
Ru1B Ru 0.49741(2) 0.09530(2) 0.31433(2) 0.01984(8) Uani 1 1 d . . . . .
Cl1B Cl 0.33260(7) 0.06372(4) 0.34652(4) 0.0276(2) Uani 1 1 d . . . . .
N1B N 0.5382(2) 0.11398(13) 0.39088(12) 0.0209(7) Uani 1 1 d . . . . .
N2B N 0.5674(2) 0.14519(14) 0.47050(12) 0.0214(7) Uani 1 1 d . . . . .
N3B N 0.5497(2) 0.00583(13) 0.34165(11) 0.0200(6) Uani 1 1 d . . . . .
C1B C 0.5754(3) 0.06233(16) 0.41875(14) 0.0194(8) Uani 1 1 d . . . . .
C2B C 0.5330(3) 0.16454(17) 0.42191(14) 0.0215(8) Uani 1 1 d . . . . .
C3B C 0.5699(3) 0.17919(17) 0.51573(14) 0.0240(8) Uani 1 1 d . . . . .
H3B H 0.550047 0.222822 0.515816 0.029 Uiso 1 1 calc R U . . .
C4B C 0.6007(3) 0.14980(17) 0.55974(15) 0.0241(8) Uani 1 1 d . . . . .
H4B H 0.604175 0.173225 0.590886 0.029 Uiso 1 1 calc R U . . .
C5B C 0.6284(3) 0.08382(18) 0.56018(14) 0.0242(8) Uani 1 1 d . . . . .
H5B H 0.649982 0.063630 0.591487 0.029 Uiso 1 1 calc R U . . .
C6B C 0.6238(3) 0.04996(18) 0.51582(14) 0.0226(8) Uani 1 1 d . . . . .
H6B H 0.641204 0.005937 0.516134 0.027 Uiso 1 1 calc R U . . .
C7B C 0.5933(2) 0.08025(16) 0.46939(14) 0.0187(7) Uani 1 1 d . . . . .
C8B C 0.5828(3) 0.00246(16) 0.39180(14) 0.0193(8) Uani 1 1 d . . . . .
C9B C 0.6170(3) -0.05479(16) 0.41361(14) 0.0202(8) Uani 1 1 d . . . . .
H9B H 0.641233 -0.056420 0.448550 0.024 Uiso 1 1 calc R U . . .
C10B C 0.6152(3) -0.10899(17) 0.38408(14) 0.0236(8) Uani 1 1 d . . . . .
H10B H 0.637982 -0.148475 0.398524 0.028 Uiso 1 1 calc R U . . .
C11B C 0.5802(3) -0.10575(17) 0.33328(15) 0.0246(8) Uani 1 1 d . . . . .
H11B H 0.578317 -0.142755 0.312313 0.030 Uiso 1 1 calc R U . . .
C12B C 0.5480(3) -0.04765(16) 0.31374(15) 0.0238(8) Uani 1 1 d . . . . .
H12B H 0.523484 -0.045417 0.278863 0.029 Uiso 1 1 calc R U . . .
C13B C 0.4895(3) 0.22723(17) 0.41079(14) 0.0230(8) Uani 1 1 d . . . . .
C14B C 0.3853(3) 0.23215(18) 0.39311(14) 0.0253(8) Uani 1 1 d . . . . .
H14B H 0.346000 0.194481 0.385946 0.030 Uiso 1 1 calc R U . . .
C15B C 0.3379(3) 0.29086(18) 0.38582(15) 0.0276(9) Uani 1 1 d . . . . .
H15B H 0.267286 0.292975 0.372787 0.033 Uiso 1 1 calc R U . . .
C16B C 0.3925(3) 0.34710(18) 0.39732(15) 0.0277(9) Uani 1 1 d . . . . .
C17B C 0.4992(3) 0.34358(17) 0.41432(14) 0.0252(8) Uani 1 1 d . . . . .
C18B C 0.5490(3) 0.28292(17) 0.42028(14) 0.0239(8) Uani 1 1 d . . . . .
C19B C 0.3435(3) 0.40925(19) 0.39305(16) 0.0339(10) Uani 1 1 d . . . . .
H19B H 0.272532 0.412567 0.380720 0.041 Uiso 1 1 calc R U . . .
C20B C 0.3969(4) 0.4620(2) 0.40624(17) 0.0400(11) Uani 1 1 d . . . . .
H20B H 0.362208 0.501993 0.403921 0.048 Uiso 1 1 calc R U . . .
C21B C 0.5043(4) 0.46012(19) 0.42369(16) 0.0364(10) Uani 1 1 d . . . . .
C22B C 0.5564(3) 0.40019(18) 0.42629(15) 0.0303(9) Uani 1 1 d . . . . .
C23B C 0.5603(4) 0.5148(2) 0.43771(18) 0.0483(13) Uani 1 1 d . . . . .
H23B H 0.525497 0.554755 0.437965 0.058 Uiso 1 1 calc R U . . .
C24B C 0.6652(4) 0.5116(2) 0.45115(18) 0.0510(13) Uani 1 1 d . . . . .
H24B H 0.702319 0.549641 0.459753 0.061 Uiso 1 1 calc R U . . .
C25B C 0.7184(4) 0.4539(2) 0.45244(17) 0.0427(11) Uani 1 1 d . . . . .
H25B H 0.791444 0.452771 0.461073 0.051 Uiso 1 1 calc R U . . .
C26B C 0.6640(3) 0.39728(19) 0.44097(16) 0.0336(10) Uani 1 1 d . . . . .
C27B C 0.7143(3) 0.3360(2) 0.44331(16) 0.0347(10) Uani 1 1 d . . . . .
H27B H 0.787623 0.333646 0.451073 0.042 Uiso 1 1 calc R U . . .
C28B C 0.6593(3) 0.28166(19) 0.43468(15) 0.0297(9) Uani 1 1 d . . . . .
H28B H 0.694164 0.241787 0.438176 0.036 Uiso 1 1 calc R U . . .
C29B C 0.6072(3) 0.16541(17) 0.28374(14) 0.0239(8) Uani 1 1 d . . . . .
C30B C 0.6184(3) 0.10590(17) 0.25935(14) 0.0236(8) Uani 1 1 d . . . . .
H30B H 0.685187 0.086100 0.259465 0.028 Uiso 1 1 calc R U . . .
C31B C 0.5304(3) 0.07547(18) 0.23468(14) 0.0280(9) Uani 1 1 d . . . . .
H31B H 0.540571 0.036276 0.217424 0.034 Uiso 1 1 calc R U . . .
C32B C 0.4298(3) 0.10082(19) 0.23477(15) 0.0316(9) Uani 1 1 d . . . . .
C33B C 0.4177(3) 0.15990(18) 0.26014(15) 0.0294(9) Uani 1 1 d . . . . .
H33B H 0.349750 0.177929 0.261529 0.035 Uiso 1 1 calc R U . . .
C34B C 0.5033(3) 0.19230(17) 0.28317(14) 0.0257(8) Uani 1 1 d . . . . .
H34B H 0.492880 0.232603 0.298670 0.031 Uiso 1 1 calc R U . . .
C35B C 0.6976(3) 0.20196(18) 0.30851(15) 0.0284(9) Uani 1 1 d . . . . .
H35B H 0.668137 0.236062 0.330293 0.034 Uiso 1 1 calc R U . . .
C36B C 0.7728(3) 0.16298(19) 0.34193(16) 0.0332(10) Uani 1 1 d . . . . .
H36D H 0.826920 0.190891 0.357551 0.050 Uiso 1 1 calc R U . . .
H36E H 0.805623 0.130529 0.321074 0.050 Uiso 1 1 calc R U . . .
H36F H 0.734667 0.142152 0.368908 0.050 Uiso 1 1 calc R U . . .
C37B C 0.7549(3) 0.2345(2) 0.26556(16) 0.0391(10) Uani 1 1 d . . . . .
H37D H 0.809340 0.262731 0.280515 0.059 Uiso 1 1 calc R U . . .
H37E H 0.704816 0.259589 0.244239 0.059 Uiso 1 1 calc R U . . .
H37F H 0.787093 0.202107 0.244437 0.059 Uiso 1 1 calc R U . . .
C38B C 0.3352(3) 0.0669(2) 0.21167(17) 0.0413(11) Uani 1 1 d . . . . .
H38D H 0.279052 0.067750 0.235852 0.062 Uiso 1 1 calc R U . . .
H38E H 0.353393 0.022642 0.204259 0.062 Uiso 1 1 calc R U . . .
H38F H 0.311348 0.088331 0.179850 0.062 Uiso 1 1 calc R U . . .
P1C P 0.0166(3) 0.18633(16) 0.14183(14) 0.0326(6) Uani 0.719(7) 1 d D U P A 1
F2C F -0.0739(4) 0.1345(2) 0.1355(3) 0.0661(17) Uani 0.719(7) 1 d D U P A 1
F3C F 0.0926(4) 0.1328(3) 0.1634(3) 0.0708(19) Uani 0.719(7) 1 d D U P A 1
F4C F -0.0205(5) 0.2021(3) 0.1971(2) 0.0687(16) Uani 0.719(7) 1 d D U P A 1
F5C F 0.1066(6) 0.2385(4) 0.1474(3) 0.0530(17) Uani 0.719(7) 1 d D U P A 1
F6C F -0.0619(8) 0.2387(4) 0.1195(4) 0.063(2) Uani 0.719(7) 1 d D U P A 1
F7C F 0.0509(8) 0.1703(5) 0.0852(3) 0.058(2) Uani 0.719(7) 1 d D U P A 1
P8C P 0.9822(4) 0.3660(2) 0.33626(18) 0.0425(8) Uani 0.719(7) 1 d D U P A 1
F9C F 1.0885(3) 0.3392(3) 0.3602(2) 0.0649(16) Uani 0.719(7) 1 d D U P A 1
F10C F 0.9253(5) 0.3038(3) 0.3562(3) 0.0712(18) Uani 0.719(7) 1 d D U P A 1
F11C F 0.8701(5) 0.3849(4) 0.3100(3) 0.110(2) Uani 0.719(7) 1 d D U P A 1
F12C F 1.0336(7) 0.4275(2) 0.31650(19) 0.087(2) Uani 0.719(7) 1 d D U P A 1
F13C F 1.0063(7) 0.3299(4) 0.2852(3) 0.070(2) Uani 0.719(7) 1 d D U P A 1
F14C F 0.9610(8) 0.3990(4) 0.3888(3) 0.088(3) Uani 0.719(7) 1 d D U P A 1
P1D P -0.0042(7) 0.1839(5) 0.1277(3) 0.0326(6) Uani 0.281(7) 1 d D U P A 2
F2D F -0.0960(10) 0.1414(7) 0.1044(6) 0.060(3) Uani 0.281(7) 1 d D U P A 2
F3D F 0.0566(12) 0.1211(6) 0.1450(7) 0.065(3) Uani 0.281(7) 1 d D U P A 2
F4D F -0.0626(11) 0.1873(7) 0.1800(5) 0.060(3) Uani 0.281(7) 1 d D U P A 2
F5D F 0.0902(15) 0.2249(10) 0.1535(9) 0.059(4) Uani 0.281(7) 1 d D U P A 2
F6D F -0.062(2) 0.2473(9) 0.1091(9) 0.051(4) Uani 0.281(7) 1 d D U P A 2
F7D F 0.0546(17) 0.1825(11) 0.0755(6) 0.039(4) Uani 0.281(7) 1 d D U P A 2
P8D P 0.9680(10) 0.3653(6) 0.3449(5) 0.0425(8) Uani 0.281(7) 1 d D U P A 2
F9D F 1.0830(10) 0.3742(8) 0.3609(7) 0.075(4) Uani 0.281(7) 1 d D U P A 2
F10D F 0.9612(13) 0.2979(6) 0.3728(7) 0.070(4) Uani 0.281(7) 1 d D U P A 2
F11D F 0.8431(9) 0.3572(7) 0.3346(6) 0.074(3) Uani 0.281(7) 1 d D U P A 2
F12D F 0.9503(14) 0.4337(5) 0.3222(5) 0.068(3) Uani 0.281(7) 1 d D U P A 2
F13D F 0.9815(18) 0.3411(11) 0.2895(7) 0.069(4) Uani 0.281(7) 1 d D U P A 2
F14D F 0.9393(12) 0.3964(10) 0.3985(6) 0.046(3) Uani 0.281(7) 1 d D U P A 2

loop_
_atom_site_aniso_label
_atom_site_aniso_U_11
_atom_site_aniso_U_22
_atom_site_aniso_U_33
_atom_site_aniso_U_23
_atom_site_aniso_U_13
_atom_site_aniso_U_12
Ru1 0.01968(15) 0.01875(16) 0.02571(17) -0.00008(12) 0.00359(12) 0.00201(12)
Cl1 0.0211(4) 0.0273(5) 0.0352(6) -0.0016(4) 0.0052(4) -0.0015(4)
N1 0.0187(15) 0.0202(16) 0.0261(17) 0.0030(13) 0.0005(13) 0.0015(12)
N2 0.0161(14) 0.0183(15) 0.0256(17) 0.0019(13) 0.0018(13) -0.0006(12)
N3 0.0228(16) 0.0167(15) 0.037(2) 0.0007(14) 0.0083(14) 0.0019(13)
C1 0.0134(17) 0.0182(18) 0.036(2) 0.0058(16) 0.0069(16) 0.0016(14)
C2 0.0178(18) 0.0225(19) 0.024(2) 0.0024(16) 0.0006(15) -0.0026(15)
C3 0.0208(19) 0.027(2) 0.029(2) 0.0006(17) 0.0020(16) -0.0021(16)
C4 0.0187(19) 0.037(2) 0.033(2) 0.0010(18) 0.0018(17) -0.0037(17)
C5 0.0155(18) 0.042(2) 0.029(2) 0.0111(19) 0.0027(16) 0.0008(17)
C6 0.0135(17) 0.030(2) 0.037(2) 0.0090(18) 0.0046(16) 0.0022(15)
C7 0.0122(17) 0.0250(19) 0.032(2) 0.0060(17) 0.0060(15) -0.0002(14)
C8 0.0143(17) 0.0204(19) 0.037(2) 0.0060(16) 0.0070(16) 0.0009(14)
C9 0.023(2) 0.022(2) 0.045(3) 0.0045(18) 0.0093(18) -0.0006(16)
C10 0.027(2) 0.021(2) 0.058(3) 0.007(2) 0.008(2) 0.0038(17)
C11 0.037(2) 0.021(2) 0.055(3) -0.009(2) 0.012(2) 0.0014(18)
C12 0.032(2) 0.025(2) 0.040(3) -0.0031(18) 0.0075(19) 0.0021(17)
C13 0.0178(18) 0.0246(19) 0.0205(19) 0.0029(15) 0.0016(15) 0.0037(15)
C14 0.0177(18) 0.026(2) 0.025(2) 0.0008(16) 0.0016(15) -0.0031(15)
C15 0.0157(17) 0.031(2) 0.021(2) 0.0018(16) -0.0005(15) 0.0037(15)
C16 0.0228(19) 0.027(2) 0.0183(19) 0.0052(16) 0.0061(15) 0.0046(16)
C17 0.0198(18) 0.0222(19) 0.0166(18) 0.0026(15) 0.0037(14) 0.0027(15)
C18 0.0185(17) 0.0203(18) 0.0216(19) 0.0028(15) 0.0040(15) 0.0028(14)
C19 0.0226(19) 0.031(2) 0.027(2) 0.0055(17) 0.0027(16) 0.0078(16)
C20 0.032(2) 0.028(2) 0.028(2) 0.0090(17) 0.0044(17) 0.0143(18)
C21 0.033(2) 0.027(2) 0.023(2) 0.0047(16) 0.0064(17) 0.0045(17)
C22 0.0260(19) 0.0195(18) 0.0193(19) 0.0043(15) 0.0056(15) 0.0021(15)
C23 0.048(3) 0.021(2) 0.034(2) 0.0080(17) 0.006(2) 0.0059(18)
C24 0.042(2) 0.021(2) 0.045(3) 0.0051(18) 0.001(2) -0.0073(18)
C25 0.031(2) 0.026(2) 0.037(2) 0.0048(18) 0.0010(18) -0.0066(17)
C26 0.0224(19) 0.025(2) 0.024(2) 0.0043(16) 0.0031(15) -0.0004(15)
C27 0.0191(18) 0.027(2) 0.024(2) 0.0061(16) -0.0012(15) 0.0007(15)
C28 0.0196(18) 0.0234(19) 0.028(2) 0.0025(16) 0.0017(16) 0.0017(15)
C29 0.026(2) 0.030(2) 0.020(2) 0.0029(16) 0.0046(16) -0.0045(16)
C30 0.026(2) 0.034(2) 0.023(2) 0.0020(17) 0.0060(16) 0.0046(17)
C31 0.035(2) 0.026(2) 0.022(2) -0.0033(16) 0.0042(17) -0.0033(17)
C32 0.033(2) 0.030(2) 0.025(2) 0.0008(17) -0.0015(17) -0.0038(17)
C33 0.025(2) 0.028(2) 0.034(2) 0.0080(18) -0.0010(17) 0.0034(16)
C34 0.038(2) 0.0165(18) 0.026(2) 0.0008(16) 0.0070(18) 0.0009(16)
C35 0.024(2) 0.037(2) 0.032(2) -0.0054(19) 0.0046(17) -0.0062(17)
C36 0.046(3) 0.053(3) 0.081(4) 0.031(3) -0.031(3) -0.016(2)
C37 0.047(3) 0.041(3) 0.071(4) 0.017(3) -0.015(3) -0.014(2)
C38 0.037(2) 0.041(3) 0.038(3) -0.004(2) -0.007(2) -0.007(2)
Ru1B 0.01914(15) 0.01915(15) 0.02119(16) -0.00011(12) 0.00075(12) 0.00105(12)
Cl1B 0.0204(4) 0.0301(5) 0.0324(5) -0.0040(4) 0.0027(4) -0.0013(4)
N1B 0.0177(15) 0.0193(15) 0.0258(17) -0.0001(13) 0.0014(13) -0.0021(12)
N2B 0.0163(15) 0.0204(16) 0.0275(18) -0.0050(13) 0.0021(13) -0.0008(12)
N3B 0.0186(15) 0.0200(15) 0.0215(16) -0.0006(13) 0.0026(12) -0.0008(12)
C1B 0.0171(17) 0.0157(17) 0.025(2) 0.0017(15) 0.0014(15) -0.0012(14)
C2B 0.0163(17) 0.0211(19) 0.028(2) -0.0053(16) 0.0048(15) -0.0047(14)
C3B 0.0212(19) 0.0221(19) 0.029(2) -0.0059(16) 0.0043(16) -0.0040(15)
C4B 0.0182(18) 0.029(2) 0.025(2) -0.0070(17) 0.0042(15) -0.0040(15)
C5B 0.0166(18) 0.034(2) 0.022(2) 0.0046(17) 0.0012(15) -0.0021(16)
C6B 0.0158(17) 0.027(2) 0.026(2) 0.0012(16) 0.0026(15) 0.0011(15)
C7B 0.0112(16) 0.0185(18) 0.027(2) -0.0005(15) 0.0034(14) -0.0033(13)
C8B 0.0146(17) 0.0219(19) 0.0219(19) 0.0002(15) 0.0045(14) -0.0015(14)
C9B 0.0154(17) 0.0208(19) 0.024(2) 0.0008(15) 0.0022(15) -0.0015(14)
C10B 0.0204(18) 0.0208(19) 0.030(2) 0.0016(16) 0.0076(16) 0.0022(15)
C11B 0.0215(19) 0.0196(19) 0.033(2) -0.0076(16) 0.0064(16) -0.0003(15)
C12B 0.0198(18) 0.0211(19) 0.031(2) -0.0051(16) 0.0016(16) 0.0033(15)
C13B 0.0239(19) 0.0223(19) 0.023(2) -0.0009(16) 0.0039(16) -0.0006(15)
C14B 0.0252(19) 0.025(2) 0.026(2) -0.0012(16) 0.0051(16) -0.0022(16)
C15B 0.0238(19) 0.030(2) 0.029(2) 0.0031(17) 0.0045(17) 0.0015(16)
C16B 0.033(2) 0.022(2) 0.029(2) 0.0004(17) 0.0132(17) 0.0025(17)
C17B 0.034(2) 0.0218(19) 0.021(2) -0.0026(16) 0.0062(16) -0.0049(16)
C18B 0.032(2) 0.0214(19) 0.0189(19) -0.0029(15) 0.0049(16) -0.0022(16)
C19B 0.036(2) 0.032(2) 0.036(2) 0.0077(19) 0.0169(19) 0.0124(19)
C20B 0.055(3) 0.026(2) 0.041(3) 0.003(2) 0.022(2) 0.009(2)
C21B 0.058(3) 0.024(2) 0.029(2) -0.0016(18) 0.015(2) -0.002(2)
C22B 0.044(2) 0.022(2) 0.026(2) -0.0030(17) 0.0108(19) -0.0068(18)
C23B 0.079(4) 0.022(2) 0.045(3) -0.007(2) 0.020(3) -0.007(2)
C24B 0.086(4) 0.027(2) 0.040(3) -0.005(2) 0.004(3) -0.025(3)
C25B 0.056(3) 0.040(3) 0.032(2) -0.001(2) -0.002(2) -0.021(2)
C26B 0.048(3) 0.026(2) 0.027(2) -0.0009(17) 0.0034(19) -0.0108(19)
C27B 0.035(2) 0.039(2) 0.030(2) -0.0007(19) -0.0034(18) -0.0112(19)
C28B 0.031(2) 0.027(2) 0.031(2) -0.0016(17) 0.0017(18) -0.0032(17)
C29B 0.029(2) 0.0225(19) 0.020(2) 0.0079(15) 0.0015(16) -0.0042(16)
C30B 0.0247(19) 0.025(2) 0.021(2) 0.0037(16) 0.0063(16) 0.0013(16)
C31B 0.039(2) 0.026(2) 0.020(2) 0.0001(16) 0.0058(17) -0.0011(17)
C32B 0.042(2) 0.035(2) 0.017(2) 0.0064(17) -0.0045(17) -0.0043(19)
C33B 0.026(2) 0.031(2) 0.030(2) 0.0105(18) -0.0052(17) 0.0054(17)
C34B 0.032(2) 0.0196(19) 0.025(2) 0.0047(16) 0.0040(17) 0.0039(16)
C35B 0.027(2) 0.028(2) 0.030(2) 0.0012(17) 0.0014(17) -0.0007(17)
C36B 0.024(2) 0.036(2) 0.039(3) 0.0048(19) -0.0042(18) -0.0046(17)
C37B 0.043(3) 0.042(3) 0.032(2) 0.002(2) 0.001(2) -0.015(2)
C38B 0.039(2) 0.049(3) 0.035(3) 0.001(2) -0.011(2) -0.005(2)
P1C 0.0323(14) 0.0223(6) 0.0441(18) 0.0083(12) 0.0125(11) 0.0020(9)
F2C 0.042(3) 0.039(2) 0.121(5) -0.011(3) 0.036(3) -0.012(2)
F3C 0.049(3) 0.071(4) 0.093(5) 0.047(3) 0.017(3) 0.024(3)
F4C 0.076(4) 0.084(4) 0.049(3) 0.005(3) 0.027(3) 0.000(3)
F5C 0.061(3) 0.046(3) 0.053(3) 0.001(2) 0.008(3) -0.023(2)
F6C 0.056(3) 0.048(4) 0.086(5) 0.024(3) 0.004(3) 0.014(3)
F7C 0.056(3) 0.062(5) 0.056(4) -0.014(3) 0.022(3) -0.019(3)
P8C 0.0488(14) 0.0324(7) 0.0451(19) -0.0051(10) -0.0080(12) 0.0112(9)
F9C 0.033(2) 0.091(4) 0.070(3) 0.027(3) -0.007(2) 0.006(3)
F10C 0.054(3) 0.073(4) 0.086(4) -0.004(3) -0.004(3) -0.031(3)
F11C 0.085(4) 0.108(5) 0.133(5) 0.011(4) -0.024(4) 0.042(4)
F12C 0.177(6) 0.033(2) 0.052(3) 0.001(2) 0.012(4) -0.031(3)
F13C 0.079(5) 0.068(4) 0.064(4) -0.034(3) -0.001(3) 0.010(3)
F14C 0.155(6) 0.043(3) 0.069(4) -0.013(3) 0.044(4) -0.012(4)
P1D 0.0323(14) 0.0223(6) 0.0441(18) 0.0083(12) 0.0125(11) 0.0020(9)
F2D 0.046(6) 0.048(6) 0.088(8) -0.023(7) 0.027(6) -0.019(5)
F3D 0.067(7) 0.040(5) 0.088(8) 0.013(5) 0.007(6) 0.015(5)
F4D 0.052(6) 0.072(7) 0.057(6) -0.003(5) 0.026(5) -0.004(5)
F5D 0.051(6) 0.061(8) 0.064(7) -0.002(7) 0.011(6) -0.016(6)
F6D 0.057(7) 0.015(5) 0.083(9) 0.009(6) 0.020(7) 0.010(5)
F7D 0.027(6) 0.044(7) 0.047(7) 0.014(5) 0.009(5) -0.002(5)
P8D 0.0488(14) 0.0324(7) 0.0451(19) -0.0051(10) -0.0080(12) 0.0112(9)
F9D 0.060(6) 0.083(7) 0.079(7) 0.006(7) -0.014(5) -0.015(6)
F10D 0.079(8) 0.030(5) 0.100(8) 0.002(6) -0.006(7) 0.018(6)
F11D 0.065(6) 0.074(7) 0.083(8) -0.021(6) 0.000(6) -0.010(6)
F12D 0.119(8) 0.030(5) 0.053(6) 0.010(4) -0.026(6) -0.002(6)
F13D 0.070(8) 0.080(8) 0.055(7) -0.036(6) 0.003(6) -0.011(7)
F14D 0.037(5) 0.042(6) 0.061(7) -0.006(6) 0.019(5) -0.014(5)

loop_
_atom_type_symbol
_atom_type_description
_atom_type_scat_dispersion_real
_atom_type_scat_dispersion_imag
_atom_type_scat_source
C C 0.0033 0.0016 'International Tables Vol C Tables 4.2.6.8 and 6.1.1.4'
H H 0.0000 0.0000 'International Tables Vol C Tables 4.2.6.8 and 6.1.1.4'
Cl Cl 0.1484 0.1585 'International Tables Vol C Tables 4.2.6.8 and 6.1.1.4'
F F 0.0171 0.0103 'International Tables Vol C Tables 4.2.6.8 and 6.1.1.4'
N N 0.0061 0.0033 'International Tables Vol C Tables 4.2.6.8 and 6.1.1.4'
P P 0.1023 0.0942 'International Tables Vol C Tables 4.2.6.8 and 6.1.1.4'
Ru Ru -1.2594 0.8363 'International Tables Vol C Tables 4.2.6.8 and 6.1.1.4'

loop_
_geom_angle_atom_site_label_1
_geom_angle_atom_site_label_2
_geom_angle_atom_site_label_3
_geom_angle
_geom_angle_site_symmetry_1
_geom_angle_site_symmetry_3
_geom_angle_publ_flag
N1 Ru1 Cl1 84.44(8) . . ?
N1 Ru1 N3 76.90(12) . . ?
N1 Ru1 C29 95.49(13) . . ?
N1 Ru1 C30 118.13(13) . . ?
N1 Ru1 C31 154.72(13) . . ?
N1 Ru1 C32 163.57(13) . . ?
N1 Ru1 C33 126.48(13) . . ?
N1 Ru1 C34 99.99(13) . . ?
N3 Ru1 Cl1 84.09(8) . . ?
N3 Ru1 C29 121.90(13) . . ?
N3 Ru1 C30 96.40(13) . . ?
N3 Ru1 C31 95.45(13) . . ?
N3 Ru1 C32 118.52(14) . . ?
N3 Ru1 C33 155.41(14) . . ?
N3 Ru1 C34 160.12(13) . . ?
C29 Ru1 Cl1 153.40(10) . . ?
C29 Ru1 C32 81.29(14) . . ?
C30 Ru1 Cl1 157.03(11) . . ?
C30 Ru1 C29 37.26(14) . . ?
C30 Ru1 C31 37.92(14) . . ?
C30 Ru1 C32 68.22(14) . . ?
C30 Ru1 C33 79.67(14) . . ?
C30 Ru1 C34 67.43(14) . . ?
C31 Ru1 Cl1 119.12(10) . . ?
C31 Ru1 C29 67.84(14) . . ?
C31 Ru1 C32 37.00(14) . . ?
C31 Ru1 C34 78.97(14) . . ?
C32 Ru1 Cl1 91.28(10) . . ?
C33 Ru1 Cl1 90.33(10) . . ?
C33 Ru1 C29 68.29(14) . . ?
C33 Ru1 C31 66.49(15) . . ?
C33 Ru1 C32 37.47(14) . . ?
C33 Ru1 C34 36.99(14) . . ?
C34 Ru1 Cl1 115.37(10) . . ?
C34 Ru1 C29 38.33(14) . . ?
C34 Ru1 C32 67.56(14) . . ?
C1 N1 Ru1 115.4(2) . . ?
C2 N1 Ru1 135.9(2) . . ?
C2 N1 C1 108.7(3) . . ?
C2 N2 C7 108.4(3) . . ?
C3 N2 C2 129.4(3) . . ?
C3 N2 C7 122.2(3) . . ?
C8 N3 Ru1 117.1(2) . . ?
C12 N3 Ru1 123.7(3) . . ?
C12 N3 C8 119.0(3) . . ?
N1 C1 C8 116.2(3) . . ?
C7 C1 N1 108.9(3) . . ?
C7 C1 C8 134.7(3) . . ?
N1 C2 N2 108.5(3) . . ?
N1 C2 C13 127.2(3) . . ?
N2 C2 C13 123.9(3) . . ?
N2 C3 H3 120.3 . . ?
C4 C3 N2 119.3(4) . . ?
C4 C3 H3 120.3 . . ?
C3 C4 H4 119.7 . . ?
C3 C4 C5 120.5(4) . . ?
C5 C4 H4 119.7 . . ?
C4 C5 H5 119.6 . . ?
C6 C5 C4 120.8(4) . . ?
C6 C5 H5 119.6 . . ?
C5 C6 H6 120.2 . . ?
C5 C6 C7 119.6(4) . . ?
C7 C6 H6 120.2 . . ?
N2 C7 C6 117.5(3) . . ?
C1 C7 N2 105.5(3) . . ?
C1 C7 C6 136.8(4) . . ?
N3 C8 C1 114.3(3) . . ?
N3 C8 C9 121.0(4) . . ?
C9 C8 C1 124.6(4) . . ?
C8 C9 H9 120.1 . . ?
C10 C9 C8 119.7(4) . . ?
C10 C9 H9 120.1 . . ?
C9 C10 H10 120.4 . . ?
C9 C10 C11 119.3(4) . . ?
C11 C10 H10 120.4 . . ?
C10 C11 H11 120.6 . . ?
C12 C11 C10 118.7(4) . . ?
C12 C11 H11 120.6 . . ?
N3 C12 C11 122.3(4) . . ?
N3 C12 H12 118.9 . . ?
C11 C12 H12 118.9 . . ?
C14 C13 C2 118.2(3) . . ?
C14 C13 C18 120.2(3) . . ?
C18 C13 C2 121.6(3) . . ?
C13 C14 H14 119.6 . . ?
C15 C14 C13 120.9(3) . . ?
C15 C14 H14 119.6 . . ?
C14 C15 H15 119.6 . . ?
C14 C15 C16 120.8(3) . . ?
C16 C15 H15 119.6 . . ?
C15 C16 C17 119.5(3) . . ?
C15 C16 C19 122.4(3) . . ?
C17 C16 C19 118.1(3) . . ?
C18 C17 C16 119.6(3) . . ?
C22 C17 C16 119.6(3) . . ?
C22 C17 C18 120.8(3) . . ?
C13 C18 C17 118.9(3) . . ?
C13 C18 C28 123.4(3) . . ?
C17 C18 C28 117.7(3) . . ?
C16 C19 H19 119.3 . . ?
C20 C19 C16 121.4(4) . . ?
C20 C19 H19 119.3 . . ?
C19 C20 H20 118.9 . . ?
C19 C20 C21 122.2(3) . . ?
C21 C20 H20 118.9 . . ?
C22 C21 C20 118.1(3) . . ?
C23 C21 C20 122.9(4) . . ?
C23 C21 C22 119.0(4) . . ?
C17 C22 C26 119.9(3) . . ?
C21 C22 C17 120.6(3) . . ?
C21 C22 C26 119.5(3) . . ?
C21 C23 H23 119.6 . . ?
C24 C23 C21 120.9(4) . . ?
C24 C23 H23 119.6 . . ?
C23 C24 H24 119.5 . . ?
C25 C24 C23 120.9(4) . . ?
C25 C24 H24 119.5 . . ?
C24 C25 H25 119.7 . . ?
C24 C25 C26 120.6(4) . . ?
C26 C25 H25 119.7 . . ?
C22 C26 C27 118.3(3) . . ?
C25 C26 C22 119.0(3) . . ?
C25 C26 C27 122.7(3) . . ?
C26 C27 H27 119.0 . . ?
C28 C27 C26 122.0(3) . . ?
C28 C27 H27 119.0 . . ?
C18 C28 H28 119.4 . . ?
C27 C28 C18 121.2(3) . . ?
C27 C28 H28 119.4 . . ?
C30 C29 Ru1 70.3(2) . . ?
C30 C29 C34 116.9(3) . . ?
C30 C29 C35 123.1(3) . . ?
C34 C29 Ru1 70.1(2) . . ?
C34 C29 C35 120.0(3) . . ?
C35 C29 Ru1 130.3(3) . . ?
Ru1 C30 H30 129.1 . . ?
C29 C30 Ru1 72.4(2) . . ?
C29 C30 H30 119.6 . . ?
C29 C30 C31 120.8(3) . . ?
C31 C30 Ru1 71.3(2) . . ?
C31 C30 H30 119.6 . . ?
Ru1 C31 H31 130.3 . . ?
C30 C31 Ru1 70.8(2) . . ?
C30 C31 H31 118.8 . . ?
C32 C31 Ru1 72.9(2) . . ?
C32 C31 C30 122.4(4) . . ?
C32 C31 H31 118.8 . . ?
C31 C32 Ru1 70.1(2) . . ?
C31 C32 C33 116.6(3) . . ?
C31 C32 C38 121.9(4) . . ?
C33 C32 Ru1 69.7(2) . . ?
C33 C32 C38 121.4(4) . . ?
C38 C32 Ru1 127.8(3) . . ?
Ru1 C33 H33 129.0 . . ?
C32 C33 Ru1 72.8(2) . . ?
C32 C33 H33 118.9 . . ?
C34 C33 Ru1 71.7(2) . . ?
C34 C33 C32 122.2(4) . . ?
C34 C33 H33 118.9 . . ?
Ru1 C34 H34 130.4 . . ?
C29 C34 Ru1 71.6(2) . . ?
C29 C34 H34 119.4 . . ?
C33 C34 Ru1 71.3(2) . . ?
C33 C34 C29 121.1(3) . . ?
C33 C34 H34 119.4 . . ?
C29 C35 H35 108.3 . . ?
C29 C35 C37 108.5(3) . . ?
C36 C35 C29 114.7(4) . . ?
C36 C35 H35 108.3 . . ?
C36 C35 C37 108.5(4) . . ?
C37 C35 H35 108.3 . . ?
C35 C36 H36A 109.5 . . ?
C35 C36 H36B 109.5 . . ?
C35 C36 H36C 109.5 . . ?
H36A C36 H36B 109.5 . . ?
H36A C36 H36C 109.5 . . ?
H36B C36 H36C 109.5 . . ?
C35 C37 H37A 109.5 . . ?
C35 C37 H37B 109.5 . . ?
C35 C37 H37C 109.5 . . ?
H37A C37 H37B 109.5 . . ?
H37A C37 H37C 109.5 . . ?
H37B C37 H37C 109.5 . . ?
C32 C38 H38A 109.5 . . ?
C32 C38 H38B 109.5 . . ?
C32 C38 H38C 109.5 . . ?
H38A C38 H38B 109.5 . . ?
H38A C38 H38C 109.5 . . ?
H38B C38 H38C 109.5 . . ?
N1B Ru1B Cl1B 84.06(8) . . ?
N1B Ru1B N3B 77.41(11) . . ?
N1B Ru1B C29B 95.15(12) . . ?
N1B Ru1B C30B 117.68(13) . . ?
N1B Ru1B C31B 154.39(13) . . ?
N1B Ru1B C32B 163.89(13) . . ?
N1B Ru1B C33B 126.52(13) . . ?
N1B Ru1B C34B 99.82(13) . . ?
N3B Ru1B Cl1B 84.52(8) . . ?
N3B Ru1B C29B 121.28(12) . . ?
N3B Ru1B C30B 95.22(12) . . ?
N3B Ru1B C31B 94.59(13) . . ?
N3B Ru1B C32B 117.86(13) . . ?
N3B Ru1B C33B 155.00(13) . . ?
N3B Ru1B C34B 159.45(12) . . ?
C29B Ru1B Cl1B 153.49(10) . . ?
C29B Ru1B C32B 81.41(14) . . ?
C30B Ru1B Cl1B 157.75(10) . . ?
C30B Ru1B C29B 37.55(13) . . ?
C30B Ru1B C31B 38.00(14) . . ?
C30B Ru1B C32B 68.36(14) . . ?
C30B Ru1B C33B 80.30(14) . . ?
C30B Ru1B C34B 67.73(13) . . ?
C31B Ru1B Cl1B 119.76(11) . . ?
C31B Ru1B C29B 67.99(14) . . ?
C31B Ru1B C32B 36.90(15) . . ?
C31B Ru1B C34B 79.11(14) . . ?
C32B Ru1B Cl1B 92.03(11) . . ?
C33B Ru1B Cl1B 90.55(11) . . ?
C33B Ru1B C29B 68.61(14) . . ?
C33B Ru1B C31B 66.74(15) . . ?
C33B Ru1B C32B 37.67(15) . . ?
C33B Ru1B C34B 37.31(14) . . ?
C34B Ru1B Cl1B 115.66(10) . . ?
C34B Ru1B C29B 38.23(13) . . ?
C34B Ru1B C32B 67.80(14) . . ?
C1B N1B Ru1B 115.1(2) . . ?
C2B N1B Ru1B 135.6(3) . . ?
C2B N1B C1B 109.2(3) . . ?
C2B N2B C7B 109.3(3) . . ?
C3B N2B C2B 128.8(3) . . ?
C3B N2B C7B 121.7(3) . . ?
C8B N3B Ru1B 116.8(2) . . ?
C12B N3B Ru1B 124.5(2) . . ?
C12B N3B C8B 118.6(3) . . ?
N1B C1B C7B 109.2(3) . . ?
N1B C1B C8B 117.1(3) . . ?
C7B C1B C8B 133.7(3) . . ?
N1B C2B N2B 107.5(3) . . ?
N1B C2B C13B 128.8(3) . . ?
N2B C2B C13B 123.4(3) . . ?
N2B C3B H3B 120.4 . . ?
C4B C3B N2B 119.2(3) . . ?
C4B C3B H3B 120.4 . . ?
C3B C4B H4B 119.6 . . ?
C3B C4B C5B 120.8(3) . . ?
C5B C4B H4B 119.6 . . ?
C4B C5B H5B 120.0 . . ?
C6B C5B C4B 120.0(4) . . ?
C6B C5B H5B 120.0 . . ?
C5B C6B H6B 120.1 . . ?
C5B C6B C7B 119.8(3) . . ?
C7B C6B H6B 120.1 . . ?
N2B C7B C6B 118.4(3) . . ?
C1B C7B N2B 104.8(3) . . ?
C1B C7B C6B 136.6(3) . . ?
N3B C8B C1B 113.6(3) . . ?
N3B C8B C9B 121.1(3) . . ?
C9B C8B C1B 125.3(3) . . ?
C8B C9B H9B 120.4 . . ?
C10B C9B C8B 119.3(3) . . ?
C10B C9B H9B 120.4 . . ?
C9B C10B H10B 120.2 . . ?
C9B C10B C11B 119.6(3) . . ?
C11B C10B H10B 120.2 . . ?
C10B C11B H11B 120.8 . . ?
C12B C11B C10B 118.5(3) . . ?
C12B C11B H11B 120.8 . . ?
N3B C12B C11B 123.0(4) . . ?
N3B C12B H12B 118.5 . . ?
C11B C12B H12B 118.5 . . ?
C14B C13B C2B 119.0(3) . . ?
C14B C13B C18B 119.8(3) . . ?
C18B C13B C2B 121.2(3) . . ?
C13B C14B H14B 119.4 . . ?
C15B C14B C13B 121.2(4) . . ?
C15B C14B H14B 119.4 . . ?
C14B C15B H15B 119.6 . . ?
C14B C15B C16B 120.9(4) . . ?
C16B C15B H15B 119.6 . . ?
C15B C16B C17B 119.1(3) . . ?
C15B C16B C19B 122.4(4) . . ?
C17B C16B C19B 118.5(4) . . ?
C16B C17B C18B 119.9(3) . . ?
C16B C17B C22B 120.2(4) . . ?
C22B C17B C18B 119.9(4) . . ?
C13B C18B C17B 119.0(3) . . ?
C13B C18B C28B 122.9(3) . . ?
C17B C18B C28B 118.0(3) . . ?
C16B C19B H19B 119.6 . . ?
C20B C19B C16B 120.8(4) . . ?
C20B C19B H19B 119.6 . . ?
C19B C20B H20B 119.0 . . ?
C19B C20B C21B 122.1(4) . . ?
C21B C20B H20B 119.0 . . ?
C22B C21B C20B 118.7(4) . . ?
C23B C21B C20B 122.4(4) . . ?
C23B C21B C22B 118.9(4) . . ?
C17B C22B C21B 119.6(4) . . ?
C26B C22B C17B 120.5(4) . . ?
C26B C22B C21B 119.9(4) . . ?
C21B C23B H23B 119.6 . . ?
C24B C23B C21B 120.7(4) . . ?
C24B C23B H23B 119.6 . . ?
C23B C24B H24B 119.3 . . ?
C23B C24B C25B 121.4(4) . . ?
C25B C24B H24B 119.3 . . ?
C24B C25B H25B 120.1 . . ?
C24B C25B C26B 119.8(5) . . ?
C26B C25B H25B 120.1 . . ?
C22B C26B C27B 118.6(4) . . ?
C25B C26B C22B 119.2(4) . . ?
C25B C26B C27B 122.2(4) . . ?
C26B C27B H27B 119.4 . . ?
C28B C27B C26B 121.3(4) . . ?
C28B C27B H27B 119.4 . . ?
C18B C28B H28B 119.3 . . ?
C27B C28B C18B 121.4(4) . . ?
C27B C28B H28B 119.3 . . ?
C30B C29B Ru1B 69.8(2) . . ?
C30B C29B C34B 117.1(3) . . ?
C30B C29B C35B 123.5(3) . . ?
C34B C29B Ru1B 70.3(2) . . ?
C34B C29B C35B 119.4(3) . . ?
C35B C29B Ru1B 132.1(3) . . ?
Ru1B C30B H30B 128.5 . . ?
C29B C30B Ru1B 72.6(2) . . ?
C29B C30B H30B 119.8 . . ?
C29B C30B C31B 120.5(3) . . ?
C31B C30B Ru1B 71.4(2) . . ?
C31B C30B H30B 119.8 . . ?
Ru1B C31B H31B 130.9 . . ?
C30B C31B Ru1B 70.6(2) . . ?
C30B C31B H31B 118.7 . . ?
C32B C31B Ru1B 72.7(2) . . ?
C32B C31B C30B 122.6(4) . . ?
C32B C31B H31B 118.7 . . ?
C31B C32B Ru1B 70.4(2) . . ?
C31B C32B C33B 117.2(4) . . ?
C31B C32B C38B 122.9(4) . . ?
C33B C32B Ru1B 69.7(2) . . ?
C33B C32B C38B 119.8(4) . . ?
C38B C32B Ru1B 128.4(3) . . ?
Ru1B C33B H33B 128.5 . . ?
C32B C33B Ru1B 72.6(2) . . ?
C32B C33B H33B 119.2 . . ?
C34B C33B Ru1B 72.1(2) . . ?
C34B C33B C32B 121.7(4) . . ?
C34B C33B H33B 119.2 . . ?
Ru1B C34B H34B 131.2 . . ?
C29B C34B Ru1B 71.5(2) . . ?
C29B C34B H34B 119.5 . . ?
C33B C34B Ru1B 70.6(2) . . ?
C33B C34B C29B 121.0(3) . . ?
C33B C34B H34B 119.5 . . ?
C29B C35B H35B 107.8 . . ?
C29B C35B C36B 115.2(3) . . ?
C29B C35B C37B 107.3(3) . . ?
C36B C35B H35B 107.8 . . ?
C36B C35B C37B 110.6(3) . . ?
C37B C35B H35B 107.8 . . ?
C35B C36B H36D 109.5 . . ?
C35B C36B H36E 109.5 . . ?
C35B C36B H36F 109.5 . . ?
H36D C36B H36E 109.5 . . ?
H36D C36B H36F 109.5 . . ?
H36E C36B H36F 109.5 . . ?
C35B C37B H37D 109.5 . . ?
C35B C37B H37E 109.5 . . ?
C35B C37B H37F 109.5 . . ?
H37D C37B H37E 109.5 . . ?
H37D C37B H37F 109.5 . . ?
H37E C37B H37F 109.5 . . ?
C32B C38B H38D 109.5 . . ?
C32B C38B H38E 109.5 . . ?
C32B C38B H38F 109.5 . . ?
H38D C38B H38E 109.5 . . ?
H38D C38B H38F 109.5 . . ?
H38E C38B H38F 109.5 . . ?
F2C P1C F7C 89.5(4) . . ?
F3C P1C F2C 89.0(3) . . ?
F3C P1C F4C 91.7(3) . . ?
F3C P1C F5C 91.5(4) . . ?
F3C P1C F6C 178.4(5) . . ?
F3C P1C F7C 89.3(4) . . ?
F4C P1C F2C 89.3(3) . . ?
F4C P1C F5C 91.2(4) . . ?
F4C P1C F6C 88.8(4) . . ?
F4C P1C F7C 178.5(5) . . ?
F5C P1C F2C 179.2(4) . . ?
F5C P1C F7C 89.9(4) . . ?
F6C P1C F2C 89.5(5) . . ?
F6C P1C F5C 90.0(5) . . ?
F6C P1C F7C 90.2(5) . . ?
F9C P8C F10C 88.6(4) . . ?
F9C P8C F11C 173.2(5) . . ?
F9C P8C F13C 87.9(4) . . ?
F9C P8C F14C 89.6(5) . . ?
F10C P8C F11C 86.0(4) . . ?
F12C P8C F9C 93.3(4) . . ?
F12C P8C F10C 178.0(5) . . ?
F12C P8C F11C 92.2(4) . . ?
F12C P8C F13C 90.8(4) . . ?
F12C P8C F14C 91.1(4) . . ?
F13C P8C F10C 89.8(5) . . ?
F13C P8C F11C 88.0(4) . . ?
F14C P8C F10C 88.4(4) . . ?
F14C P8C F11C 94.3(5) . . ?
F14C P8C F13C 176.9(6) . . ?
F2D P1D F3D 89.1(8) . . ?
F2D P1D F4D 89.1(8) . . ?
F2D P1D F5D 177.4(11) . . ?
F2D P1D F6D 91.7(11) . . ?
F2D P1D F7D 91.9(10) . . ?
F3D P1D F4D 92.1(9) . . ?
F3D P1D F5D 88.7(10) . . ?
F3D P1D F6D 178.1(12) . . ?
F3D P1D F7D 89.0(10) . . ?
F4D P1D F5D 89.5(10) . . ?
F6D P1D F4D 89.6(10) . . ?
F6D P1D F5D 90.5(11) . . ?
F6D P1D F7D 89.2(11) . . ?
F7D P1D F4D 178.5(11) . . ?
F7D P1D F5D 89.6(11) . . ?
F9D P8D F10D 93.3(10) . . ?
F9D P8D F11D 173.6(12) . . ?
F9D P8D F12D 96.3(10) . . ?
F9D P8D F13D 98.3(12) . . ?
F9D P8D F14D 88.3(10) . . ?
F10D P8D F11D 84.7(9) . . ?
F10D P8D F14D 86.7(10) . . ?
F12D P8D F10D 167.5(12) . . ?
F12D P8D F11D 84.8(9) . . ?
F12D P8D F14D 85.6(10) . . ?
F13D P8D F10D 98.5(12) . . ?
F13D P8D F11D 88.1(11) . . ?
F13D P8D F12D 88.1(11) . . ?
F13D P8D F14D 171.3(13) . . ?
F14D P8D F11D 85.4(9) . . ?

loop_
_geom_bond_atom_site_label_1
_geom_bond_atom_site_label_2
_geom_bond_distance
_geom_bond_site_symmetry_2
_geom_bond_publ_flag
Ru1 Cl1 2.3934(9) . ?
Ru1 N1 2.088(3) . ?
Ru1 N3 2.108(3) . ?
Ru1 C29 2.210(4) . ?
Ru1 C30 2.182(4) . ?
Ru1 C31 2.188(4) . ?
Ru1 C32 2.224(4) . ?
Ru1 C33 2.183(4) . ?
Ru1 C34 2.189(4) . ?
N1 C1 1.384(4) . ?
N1 C2 1.328(5) . ?
N2 C2 1.382(5) . ?
N2 C3 1.381(5) . ?
N2 C7 1.401(4) . ?
N3 C8 1.351(5) . ?
N3 C12 1.349(5) . ?
C1 C7 1.377(5) . ?
C1 C8 1.441(5) . ?
C2 C13 1.473(5) . ?
C3 H3 0.9500 . ?
C3 C4 1.343(5) . ?
C4 H4 0.9500 . ?
C4 C5 1.423(5) . ?
C5 H5 0.9500 . ?
C5 C6 1.352(6) . ?
C6 H6 0.9500 . ?
C6 C7 1.427(5) . ?
C8 C9 1.389(5) . ?
C9 H9 0.9500 . ?
C9 C10 1.373(6) . ?
C10 H10 0.9500 . ?
C10 C11 1.387(6) . ?
C11 H11 0.9500 . ?
C11 C12 1.379(6) . ?
C12 H12 0.9500 . ?
C13 C14 1.396(5) . ?
C13 C18 1.406(5) . ?
C14 H14 0.9500 . ?
C14 C15 1.384(5) . ?
C15 H15 0.9500 . ?
C15 C16 1.387(5) . ?
C16 C17 1.427(5) . ?
C16 C19 1.449(5) . ?
C17 C18 1.424(5) . ?
C17 C22 1.421(5) . ?
C18 C28 1.445(5) . ?
C19 H19 0.9500 . ?
C19 C20 1.331(5) . ?
C20 H20 0.9500 . ?
C20 C21 1.430(5) . ?
C21 C22 1.419(5) . ?
C21 C23 1.390(5) . ?
C22 C26 1.424(5) . ?
C23 H23 0.9500 . ?
C23 C24 1.379(6) . ?
C24 H24 0.9500 . ?
C24 C25 1.374(5) . ?
C25 H25 0.9500 . ?
C25 C26 1.396(5) . ?
C26 C27 1.428(5) . ?
C27 H27 0.9500 . ?
C27 C28 1.353(5) . ?
C28 H28 0.9500 . ?
C29 C30 1.403(5) . ?
C29 C34 1.444(5) . ?
C29 C35 1.505(5) . ?
C30 H30 0.9500 . ?
C30 C31 1.420(5) . ?
C31 H31 0.9500 . ?
C31 C32 1.400(5) . ?
C32 C33 1.416(5) . ?
C32 C38 1.497(5) . ?
C33 H33 0.9500 . ?
C33 C34 1.387(5) . ?
C34 H34 0.9500 . ?
C35 H35 1.0000 . ?
C35 C36 1.487(6) . ?
C35 C37 1.540(6) . ?
C36 H36A 0.9800 . ?
C36 H36B 0.9800 . ?
C36 H36C 0.9800 . ?
C37 H37A 0.9800 . ?
C37 H37B 0.9800 . ?
C37 H37C 0.9800 . ?
C38 H38A 0.9800 . ?
C38 H38B 0.9800 . ?
C38 H38C 0.9800 . ?
Ru1B Cl1B 2.4017(9) . ?
Ru1B N1B 2.079(3) . ?
Ru1B N3B 2.105(3) . ?
Ru1B C29B 2.211(3) . ?
Ru1B C30B 2.175(3) . ?
Ru1B C31B 2.185(4) . ?
Ru1B C32B 2.215(4) . ?
Ru1B C33B 2.176(4) . ?
Ru1B C34B 2.195(4) . ?
N1B C1B 1.377(4) . ?
N1B C2B 1.339(4) . ?
N2B C2B 1.384(5) . ?
N2B C3B 1.380(5) . ?
N2B C7B 1.403(4) . ?
N3B C8B 1.359(4) . ?
N3B C12B 1.338(4) . ?
C1B C7B 1.384(5) . ?
C1B C8B 1.446(5) . ?
C2B C13B 1.452(5) . ?
C3B H3B 0.9500 . ?
C3B C4B 1.347(5) . ?
C4B H4B 0.9500 . ?
C4B C5B 1.429(5) . ?
C5B H5B 0.9500 . ?
C5B C6B 1.359(5) . ?
C6B H6B 0.9500 . ?
C6B C7B 1.407(5) . ?
C8B C9B 1.390(5) . ?
C9B H9B 0.9500 . ?
C9B C10B 1.374(5) . ?
C10B H10B 0.9500 . ?
C10B C11B 1.382(5) . ?
C11B H11B 0.9500 . ?
C11B C12B 1.377(5) . ?
C12B H12B 0.9500 . ?
C13B C14B 1.392(5) . ?
C13B C18B 1.410(5) . ?
C14B H14B 0.9500 . ?
C14B C15B 1.381(5) . ?
C15B H15B 0.9500 . ?
C15B C16B 1.396(5) . ?
C16B C17B 1.416(5) . ?
C16B C19B 1.448(5) . ?
C17B C18B 1.428(5) . ?
C17B C22B 1.422(5) . ?
C18B C28B 1.441(5) . ?
C19B H19B 0.9500 . ?
C19B C20B 1.336(6) . ?
C20B H20B 0.9500 . ?
C20B C21B 1.426(6) . ?
C21B C22B 1.423(6) . ?
C21B C23B 1.391(6) . ?
C22B C26B 1.411(6) . ?
C23B H23B 0.9500 . ?
C23B C24B 1.371(7) . ?
C24B H24B 0.9500 . ?
C24B C25B 1.388(7) . ?
C25B H25B 0.9500 . ?
C25B C26B 1.401(5) . ?
C26B C27B 1.437(6) . ?
C27B H27B 0.9500 . ?
C27B C28B 1.353(5) . ?
C28B H28B 0.9500 . ?
C29B C30B 1.412(5) . ?
C29B C34B 1.443(5) . ?
C29B C35B 1.506(5) . ?
C30B H30B 0.9500 . ?
C30B C31B 1.420(5) . ?
C31B H31B 0.9500 . ?
C31B C32B 1.393(6) . ?
C32B C33B 1.418(6) . ?
C32B C38B 1.503(5) . ?
C33B H33B 0.9500 . ?
C33B C34B 1.398(5) . ?
C34B H34B 0.9500 . ?
C35B H35B 1.0000 . ?
C35B C36B 1.507(5) . ?
C35B C37B 1.532(5) . ?
C36B H36D 0.9800 . ?
C36B H36E 0.9800 . ?
C36B H36F 0.9800 . ?
C37B H37D 0.9800 . ?
C37B H37E 0.9800 . ?
C37B H37F 0.9800 . ?
C38B H38D 0.9800 . ?
C38B H38E 0.9800 . ?
C38B H38F 0.9800 . ?
P1C F2C 1.590(5) . ?
P1C F3C 1.571(5) . ?
P1C F4C 1.578(5) . ?
P1C F5C 1.589(5) . ?
P1C F6C 1.579(6) . ?
P1C F7C 1.600(6) . ?
P8C F9C 1.572(5) . ?
P8C F10C 1.595(6) . ?
P8C F11C 1.606(6) . ?
P8C F12C 1.549(6) . ?
P8C F13C 1.578(6) . ?
P8C F14C 1.573(6) . ?
P1D F2D 1.573(11) . ?
P1D F3D 1.584(12) . ?
P1D F4D 1.593(11) . ?
P1D F5D 1.601(13) . ?
P1D F6D 1.585(12) . ?
P1D F7D 1.590(12) . ?
P8D F9D 1.520(13) . ?
P8D F10D 1.593(13) . ?
P8D F11D 1.615(13) . ?
P8D F12D 1.567(13) . ?
P8D F13D 1.554(13) . ?
P8D F14D 1.604(13) . ?

loop_
_geom_torsion_atom_site_label_1
_geom_torsion_atom_site_label_2
_geom_torsion_atom_site_label_3
_geom_torsion_atom_site_label_4
_geom_torsion
_geom_torsion_site_symmetry_1
_geom_torsion_site_symmetry_2
_geom_torsion_site_symmetry_3
_geom_torsion_site_symmetry_4
_geom_torsion_publ_flag
Ru1 N1 C1 C7 179.0(2) . . . . ?
Ru1 N1 C1 C8 3.6(4) . . . . ?
Ru1 N1 C2 N2 -178.4(2) . . . . ?
Ru1 N1 C2 C13 -6.1(6) . . . . ?
Ru1 N3 C8 C1 3.2(4) . . . . ?
Ru1 N3 C8 C9 -174.3(3) . . . . ?
Ru1 N3 C12 C11 174.5(3) . . . . ?
Ru1 C29 C30 C31 -54.5(3) . . . . ?
Ru1 C29 C34 C33 53.4(3) . . . . ?
Ru1 C29 C35 C36 -60.3(5) . . . . ?
Ru1 C29 C35 C37 178.3(3) . . . . ?
Ru1 C30 C31 C32 -53.9(3) . . . . ?
Ru1 C31 C32 C33 -53.6(3) . . . . ?
Ru1 C31 C32 C38 122.9(4) . . . . ?
Ru1 C32 C33 C34 -54.4(3) . . . . ?
Ru1 C33 C34 C29 -53.6(3) . . . . ?
N1 C1 C7 N2 -0.4(4) . . . . ?
N1 C1 C7 C6 -176.2(4) . . . . ?
N1 C1 C8 N3 -4.4(4) . . . . ?
N1 C1 C8 C9 173.0(3) . . . . ?
N1 C2 C13 C14 -54.5(5) . . . . ?
N1 C2 C13 C18 127.3(4) . . . . ?
N2 C2 C13 C14 116.7(4) . . . . ?
N2 C2 C13 C18 -61.5(5) . . . . ?
N2 C3 C4 C5 1.1(5) . . . . ?
N3 C8 C9 C10 -0.9(5) . . . . ?
C1 N1 C2 N2 -0.3(4) . . . . ?
C1 N1 C2 C13 172.0(3) . . . . ?
C1 C8 C9 C10 -178.1(3) . . . . ?
C2 N1 C1 C7 0.4(4) . . . . ?
C2 N1 C1 C8 -175.0(3) . . . . ?
C2 N2 C3 C4 -177.2(3) . . . . ?
C2 N2 C7 C1 0.2(4) . . . . ?
C2 N2 C7 C6 176.9(3) . . . . ?
C2 C13 C14 C15 -178.2(3) . . . . ?
C2 C13 C18 C17 176.3(3) . . . . ?
C2 C13 C18 C28 -3.5(6) . . . . ?
C3 N2 C2 N1 176.8(3) . . . . ?
C3 N2 C2 C13 4.1(5) . . . . ?
C3 N2 C7 C1 -176.8(3) . . . . ?
C3 N2 C7 C6 0.0(5) . . . . ?
C3 C4 C5 C6 -0.4(5) . . . . ?
C4 C5 C6 C7 -0.5(5) . . . . ?
C5 C6 C7 N2 0.7(5) . . . . ?
C5 C6 C7 C1 176.2(4) . . . . ?
C7 N2 C2 N1 0.1(4) . . . . ?
C7 N2 C2 C13 -172.5(3) . . . . ?
C7 N2 C3 C4 -0.9(5) . . . . ?
C7 C1 C8 N3 -178.3(4) . . . . ?
C7 C1 C8 C9 -0.9(6) . . . . ?
C8 N3 C12 C11 -0.2(5) . . . . ?
C8 C1 C7 N2 173.8(4) . . . . ?
C8 C1 C7 C6 -2.0(7) . . . . ?
C8 C9 C10 C11 0.4(6) . . . . ?
C9 C10 C11 C12 0.2(6) . . . . ?
C10 C11 C12 N3 -0.3(6) . . . . ?
C12 N3 C8 C1 178.3(3) . . . . ?
C12 N3 C8 C9 0.8(5) . . . . ?
C13 C14 C15 C16 1.1(6) . . . . ?
C13 C18 C28 C27 177.6(3) . . . . ?
C14 C13 C18 C17 -1.9(5) . . . . ?
C14 C13 C18 C28 178.4(3) . . . . ?
C14 C15 C16 C17 -0.4(5) . . . . ?
C14 C15 C16 C19 178.1(3) . . . . ?
C15 C16 C17 C18 -1.4(5) . . . . ?
C15 C16 C17 C22 178.6(3) . . . . ?
C15 C16 C19 C20 -177.1(4) . . . . ?
C16 C17 C18 C13 2.5(5) . . . . ?
C16 C17 C18 C28 -177.7(3) . . . . ?
C16 C17 C22 C21 -1.8(5) . . . . ?
C16 C17 C22 C26 179.9(3) . . . . ?
C16 C19 C20 C21 -1.0(6) . . . . ?
C17 C16 C19 C20 1.4(5) . . . . ?
C17 C18 C28 C27 -2.2(5) . . . . ?
C17 C22 C26 C25 178.0(3) . . . . ?
C17 C22 C26 C27 -2.3(5) . . . . ?
C18 C13 C14 C15 0.0(6) . . . . ?
C18 C17 C22 C21 178.2(3) . . . . ?
C18 C17 C22 C26 0.0(5) . . . . ?
C19 C16 C17 C18 -180.0(3) . . . . ?
C19 C16 C17 C22 0.0(5) . . . . ?
C19 C20 C21 C22 -0.8(6) . . . . ?
C19 C20 C21 C23 177.9(4) . . . . ?
C20 C21 C22 C17 2.2(5) . . . . ?
C20 C21 C22 C26 -179.6(3) . . . . ?
C20 C21 C23 C24 179.8(4) . . . . ?
C21 C22 C26 C25 -0.3(5) . . . . ?
C21 C22 C26 C27 179.4(3) . . . . ?
C21 C23 C24 C25 -0.2(7) . . . . ?
C22 C17 C18 C13 -177.5(3) . . . . ?
C22 C17 C18 C28 2.3(5) . . . . ?
C22 C21 C23 C24 -1.5(6) . . . . ?
C22 C26 C27 C28 2.4(6) . . . . ?
C23 C21 C22 C17 -176.5(3) . . . . ?
C23 C21 C22 C26 1.7(5) . . . . ?
C23 C24 C25 C26 1.7(7) . . . . ?
C24 C25 C26 C22 -1.4(6) . . . . ?
C24 C25 C26 C27 178.9(4) . . . . ?
C25 C26 C27 C28 -177.9(4) . . . . ?
C26 C27 C28 C18 -0.2(6) . . . . ?
C29 C30 C31 Ru1 55.1(3) . . . . ?
C29 C30 C31 C32 1.2(6) . . . . ?
C30 C29 C34 Ru1 -54.2(3) . . . . ?
C30 C29 C34 C33 -0.7(5) . . . . ?
C30 C29 C35 C36 31.3(6) . . . . ?
C30 C29 C35 C37 -90.2(5) . . . . ?
C30 C31 C32 Ru1 52.9(3) . . . . ?
C30 C31 C32 C33 -0.6(6) . . . . ?
C30 C31 C32 C38 175.8(4) . . . . ?
C31 C32 C33 Ru1 53.8(3) . . . . ?
C31 C32 C33 C34 -0.6(6) . . . . ?
C32 C33 C34 Ru1 54.9(3) . . . . ?
C32 C33 C34 C29 1.3(6) . . . . ?
C34 C29 C30 Ru1 54.0(3) . . . . ?
C34 C29 C30 C31 -0.5(5) . . . . ?
C34 C29 C35 C36 -148.7(4) . . . . ?
C34 C29 C35 C37 89.8(4) . . . . ?
C35 C29 C30 Ru1 -125.9(4) . . . . ?
C35 C29 C30 C31 179.5(4) . . . . ?
C35 C29 C34 Ru1 125.8(3) . . . . ?
C35 C29 C34 C33 179.2(3) . . . . ?
C38 C32 C33 Ru1 -122.7(4) . . . . ?
C38 C32 C33 C34 -177.1(4) . . . . ?
Ru1B N1B C1B C7B -176.3(2) . . . . ?
Ru1B N1B C1B C8B 0.7(4) . . . . ?
Ru1B N1B C2B N2B 176.3(2) . . . . ?
Ru1B N1B C2B C13B 2.7(6) . . . . ?
Ru1B N3B C8B C1B 0.6(4) . . . . ?
Ru1B N3B C8B C9B 178.8(2) . . . . ?
Ru1B N3B C12B C11B -178.1(3) . . . . ?
Ru1B C29B C30B C31B 55.1(3) . . . . ?
Ru1B C29B C34B C33B -52.5(3) . . . . ?
Ru1B C29B C35B C36B 46.9(5) . . . . ?
Ru1B C29B C35B C37B 170.6(3) . . . . ?
Ru1B C30B C31B C32B 53.2(3) . . . . ?
Ru1B C31B C32B C33B 53.3(3) . . . . ?
Ru1B C31B C32B C38B -123.7(4) . . . . ?
Ru1B C32B C33B C34B 55.1(3) . . . . ?
Ru1B C33B C34B C29B 52.9(3) . . . . ?
N1B C1B C7B N2B -1.3(4) . . . . ?
N1B C1B C7B C6B 175.2(4) . . . . ?
N1B C1B C8B N3B -0.9(4) . . . . ?
N1B C1B C8B C9B -179.0(3) . . . . ?
N1B C2B C13B C14B 57.2(5) . . . . ?
N1B C2B C13B C18B -126.4(4) . . . . ?
N2B C2B C13B C14B -115.5(4) . . . . ?
N2B C2B C13B C18B 60.9(5) . . . . ?
N2B C3B C4B C5B -1.5(5) . . . . ?
N3B C8B C9B C10B -1.2(5) . . . . ?
C1B N1B C2B N2B 0.0(4) . . . . ?
C1B N1B C2B C13B -173.6(3) . . . . ?
C1B C8B C9B C10B 176.8(3) . . . . ?
C2B N1B C1B C7B 0.8(4) . . . . ?
C2B N1B C1B C8B 177.9(3) . . . . ?
C2B N2B C3B C4B 175.9(3) . . . . ?
C2B N2B C7B C1B 1.3(4) . . . . ?
C2B N2B C7B C6B -176.0(3) . . . . ?
C2B C13B C14B C15B 174.9(3) . . . . ?
C2B C13B C18B C17B -172.8(3) . . . . ?
C2B C13B C18B C28B 8.7(6) . . . . ?
C3B N2B C2B N1B -175.4(3) . . . . ?
C3B N2B C2B C13B -1.4(5) . . . . ?
C3B N2B C7B C1B 176.3(3) . . . . ?
C3B N2B C7B C6B -0.9(5) . . . . ?
C3B C4B C5B C6B 0.1(5) . . . . ?
C4B C5B C6B C7B 0.9(5) . . . . ?
C5B C6B C7B N2B -0.5(5) . . . . ?
C5B C6B C7B C1B -176.6(4) . . . . ?
C7B N2B C2B N1B -0.8(4) . . . . ?
C7B N2B C2B C13B 173.2(3) . . . . ?
C7B N2B C3B C4B 1.9(5) . . . . ?
C7B C1B C8B N3B 175.3(3) . . . . ?
C7B C1B C8B C9B -2.8(6) . . . . ?
C8B N3B C12B C11B -1.3(5) . . . . ?
C8B C1B C7B N2B -177.6(3) . . . . ?
C8B C1B C7B C6B -1.2(7) . . . . ?
C8B C9B C10B C11B 0.3(5) . . . . ?
C9B C10B C11B C12B 0.1(5) . . . . ?
C10B C11B C12B N3B 0.4(5) . . . . ?
C12B N3B C8B C1B -176.5(3) . . . . ?
C12B N3B C8B C9B 1.7(5) . . . . ?
C13B C14B C15B C16B -1.8(6) . . . . ?
C13B C18B C28B C27B 179.7(4) . . . . ?
C14B C13B C18B C17B 3.6(5) . . . . ?
C14B C13B C18B C28B -174.9(4) . . . . ?
C14B C15B C16B C17B 3.1(6) . . . . ?
C14B C15B C16B C19B -176.2(4) . . . . ?
C15B C16B C17B C18B -1.0(6) . . . . ?
C15B C16B C17B C22B -180.0(3) . . . . ?
C15B C16B C19B C20B 177.4(4) . . . . ?
C16B C17B C18B C13B -2.3(5) . . . . ?
C16B C17B C18B C28B 176.3(3) . . . . ?
C16B C17B C22B C21B 3.3(6) . . . . ?
C16B C17B C22B C26B -177.1(4) . . . . ?
C16B C19B C20B C21B 1.7(6) . . . . ?
C17B C16B C19B C20B -1.9(6) . . . . ?
C17B C18B C28B C27B 1.2(6) . . . . ?
C17B C22B C26B C25B 179.9(4) . . . . ?
C17B C22B C26B C27B 0.3(6) . . . . ?
C18B C13B C14B C15B -1.6(6) . . . . ?
C18B C17B C22B C21B -175.6(3) . . . . ?
C18B C17B C22B C26B 4.0(6) . . . . ?
C19B C16B C17B C18B 178.3(3) . . . . ?
C19B C16B C17B C22B -0.6(6) . . . . ?
C19B C20B C21B C22B 1.0(6) . . . . ?
C19B C20B C21B C23B -179.7(4) . . . . ?
C20B C21B C22B C17B -3.5(6) . . . . ?
C20B C21B C22B C26B 176.9(4) . . . . ?
C20B C21B C23B C24B -175.8(4) . . . . ?
C21B C22B C26B C25B -0.5(6) . . . . ?
C21B C22B C26B C27B 179.9(4) . . . . ?
C21B C23B C24B C25B -1.6(7) . . . . ?
C22B C17B C18B C13B 176.7(3) . . . . ?
C22B C17B C18B C28B -4.7(5) . . . . ?
C22B C21B C23B C24B 3.5(7) . . . . ?
C22B C26B C27B C28B -3.9(6) . . . . ?
C23B C21B C22B C17B 177.2(4) . . . . ?
C23B C21B C22B C26B -2.4(6) . . . . ?
C23B C24B C25B C26B -1.5(7) . . . . ?
C24B C25B C26B C22B 2.5(6) . . . . ?
C24B C25B C26B C27B -178.0(4) . . . . ?
C25B C26B C27B C28B 176.5(4) . . . . ?
C26B C27B C28B C18B 3.1(6) . . . . ?
C29B C30B C31B Ru1B -55.6(3) . . . . ?
C29B C30B C31B C32B -2.4(6) . . . . ?
C30B C29B C34B Ru1B 53.5(3) . . . . ?
C30B C29B C34B C33B 1.1(5) . . . . ?
C30B C29B C35B C36B -45.5(5) . . . . ?
C30B C29B C35B C37B 78.2(4) . . . . ?
C30B C31B C32B Ru1B -52.3(3) . . . . ?
C30B C31B C32B C33B 1.0(6) . . . . ?
C30B C31B C32B C38B -176.0(4) . . . . ?
C31B C32B C33B Ru1B -53.7(3) . . . . ?
C31B C32B C33B C34B 1.4(6) . . . . ?
C32B C33B C34B Ru1B -55.4(3) . . . . ?
C32B C33B C34B C29B -2.5(6) . . . . ?
C34B C29B C30B Ru1B -53.8(3) . . . . ?
C34B C29B C30B C31B 1.3(5) . . . . ?
C34B C29B C35B C36B 136.2(4) . . . . ?
C34B C29B C35B C37B -100.1(4) . . . . ?
C35B C29B C30B Ru1B 127.9(3) . . . . ?
C35B C29B C30B C31B -177.0(3) . . . . ?
C35B C29B C34B Ru1B -128.0(3) . . . . ?
C35B C29B C34B C33B 179.5(3) . . . . ?
C38B C32B C33B Ru1B 123.4(4) . . . . ?
C38B C32B C33B C34B 178.5(4) . . . . ?

loop_
_smtbx_masks_void_nr
_smtbx_masks_void_average_x
_smtbx_masks_void_average_y
_smtbx_masks_void_average_z
_smtbx_masks_void_volume
_smtbx_masks_void_count_electrons
_smtbx_masks_void_content
1 0.180 0.274 0.492 156.2 54.3 '1 C3H7NO,1.8 H2O'
2 -0.180 0.726 0.508 156.2 54.3 '1 C3H7NO,1.8 H2O'
3 0.320 0.774 0.008 156.2 54.3 '1 C3H7NO,1.8 H2O'
4 0.680 0.226 0.992 156.2 54.3 '1 C3H7NO,1.8 H2O'
